data_8107231
loop_
_publ_author_name
'Bi, Lu-Yan'
'Liu, Xu-Feng'

_publ_section_title
;
 Crystal structure of pentacarbonyl-(\m2-propane-1,3-dithiolato-\k4
 S:S,S&#x2032;:S&#x2032;)-(diphenyl(o-tolyl)phosphine-\k1 P)diiron
 (Fe-Fe), C27H23Fe2O5PS2
;
_journal_issue 5
_journal_name_full 'Zeitschrift f\"ur Kristallographie - New Crystal Structures'
_journal_page_first 841
_journal_page_last 843
_journal_paper_doi 10.1515/ncrs-2022-0268
_journal_volume 237
_journal_year 2022
_chemical_formula_moiety 'C27 H23 Fe2 O5 P S2'
_chemical_formula_sum 'C27 H23 Fe2 O5 P S2'
_chemical_formula_weight 634.24
_space_group_crystal_system monoclinic
_space_group_IT_number 14
_space_group_name_Hall '-P 2ybc'
_space_group_name_H-M_alt 'P 1 21/c 1'
_atom_sites_solution_hydrogens geom
_atom_sites_solution_primary heavy
_cell_angle_alpha 90
_cell_angle_beta 90.0380(10)
_cell_angle_gamma 90
_cell_formula_units_Z 4
_cell_length_a 15.4423(7)
_cell_length_b 9.8615(5)
_cell_length_c 18.0727(8)
_cell_measurement_reflns_used 9894
_cell_measurement_temperature 296(2)
_cell_measurement_theta_max 25.03
_cell_measurement_theta_min 2.35
_cell_volume 2752.2(2)
_computing_cell_refinement 'SAINT (BRUKER, 2009) [1]'
_computing_data_collection 'APEX2 (BRUKER, 2009) [1]'
_computing_data_reduction 'SADABS (BRUKER, 2009) [1]'
_computing_molecular_graphics 'Olex2 (Dolomanov et al., 2009) [2]'
_computing_publication_material 'Olex2 (Dolomanov et al., 2009) [2]'
_computing_structure_refinement 'ShelXL (Sheldrick, 2015) [3]'
_computing_structure_solution 'ShelXS (Sheldrick, 2008) [4]'
_diffrn_ambient_temperature 296(2)
_diffrn_measured_fraction_theta_full 0.995
_diffrn_measured_fraction_theta_max 0.995
_diffrn_measurement_device_type 'BRUKER D8 QUEST'
_diffrn_measurement_method '\w scans'
_diffrn_radiation_monochromator graphite
_diffrn_radiation_type MoK\a
_diffrn_radiation_wavelength 0.71073
_diffrn_reflns_av_R_equivalents 0.0731
_diffrn_reflns_av_unetI/netI 0.0347
_diffrn_reflns_Laue_measured_fraction_full 0.995
_diffrn_reflns_Laue_measured_fraction_max 0.995
_diffrn_reflns_limit_h_max 18
_diffrn_reflns_limit_h_min -18
_diffrn_reflns_limit_k_max 11
_diffrn_reflns_limit_k_min -11
_diffrn_reflns_limit_l_max 20
_diffrn_reflns_limit_l_min -21
_diffrn_reflns_number 54372
_diffrn_reflns_point_group_measured_fraction_full 0.995
_diffrn_reflns_point_group_measured_fraction_max 0.995
_diffrn_reflns_theta_full 25.105
_diffrn_reflns_theta_max 25.105
_diffrn_reflns_theta_min 2.353
_exptl_absorpt_coefficient_mu 1.300
_exptl_absorpt_correction_T_max 0.7452
_exptl_absorpt_correction_T_min 0.5397
_exptl_absorpt_correction_type multi-scan
_exptl_absorpt_process_details
;
SADABS-2016/2 (Bruker,2016/2) was used for absorption
 correction. wR2(int) was 0.1727 before and 0.0867 after
 correction. The Ratio of minimum to maximum transmission
 is 0.7242. The \l/2 correction factor is Not present.
;
_exptl_crystal_colour 'metallic reddish red'
_exptl_crystal_colour_lustre metallic
_exptl_crystal_colour_modifier reddish
_exptl_crystal_colour_primary red
_exptl_crystal_density_diffrn 1.531
_exptl_crystal_density_meas .
_exptl_crystal_description block
_exptl_crystal_F_000 1296
_exptl_crystal_size_max 0.38
_exptl_crystal_size_mid 0.36
_exptl_crystal_size_min 0.32
_refine_diff_density_max 0.483
_refine_diff_density_min -0.396
_refine_diff_density_rms 0.050
_refine_ls_extinction_coef .
_refine_ls_extinction_method none
_refine_ls_goodness_of_fit_ref 1.046
_refine_ls_hydrogen_treatment constr
_refine_ls_matrix_type full
_refine_ls_number_parameters 335
_refine_ls_number_reflns 4885
_refine_ls_number_restraints 0
_refine_ls_restrained_S_all 1.046
_refine_ls_R_factor_all 0.0391
_refine_ls_R_factor_gt 0.0296
_refine_ls_shift/su_max 0.001
_refine_ls_shift/su_mean 0.000
_refine_ls_structure_factor_coef Fsqd
_refine_ls_weighting_details 'w=1/[\s^2^(Fo^2^)+(0.0258P)^2^+1.4550P] where  P=(Fo^2^+2Fc^2^)/3'
_refine_ls_weighting_scheme calc
_refine_ls_wR_factor_gt 0.0664
_refine_ls_wR_factor_ref 0.0703
_reflns_Friedel_coverage 0.000
_reflns_Friedel_fraction_full .
_reflns_Friedel_fraction_max .
_reflns_number_gt 4140
_reflns_number_total 4885
_reflns_threshold_expression 'I > 2\s(I)'
_cod_data_source_file suppl_j_ncrs-2022-0268_suppl.cif
_cod_data_source_block 2
_cod_database_code 8107231
_shelx_space_group_comment
;
The symmetry employed for this shelxl refinement is uniquely defined
by the following loop, which should always be used as a source of
symmetry information in preference to the above space-group names.
They are only intended as comments.
;
_shelx_estimated_absorpt_t_max 0.681
_shelx_estimated_absorpt_t_min 0.638
_olex2_refinement_description
;
1. Fixed Uiso
 At 1.2 times of:
  All C(H) groups, All C(H,H) groups
 At 1.5 times of:
  All C(H,H,H) groups
2.a Secondary CH2 refined with riding coordinates:
 C6(H6A,H6B), C7(H7A,H7B), C8(H8A,H8B)
2.b Aromatic/amide H refined with riding coordinates:
 C12(H12), C13(H13), C14(H14), C15(H15), C17(H17), C18(H18), C19(H19),
 C20(H20), C21(H21), C23(H23), C24(H24), C25(H25), C26(H26), C27(H27)
2.c Idealised Me refined as rotating group:
 C9(H9A,H9B,H9C)
;
_olex2_submission_special_instructions 'No special instructions were received'

loop_
_space_group_symop_operation_xyz
'x, y, z'
'-x, y+1/2, -z+1/2'
'-x, -y, -z'
'x, -y-1/2, z-1/2'

loop_
_atom_site_label
_atom_site_type_symbol
_atom_site_fract_x
_atom_site_fract_y
_atom_site_fract_z
_atom_site_U_iso_or_equiv
_atom_site_adp_type
_atom_site_occupancy
_atom_site_site_symmetry_order
_atom_site_calc_flag
_atom_site_refinement_flags_posn
_atom_site_refinement_flags_adp
_atom_site_refinement_flags_occupancy
_atom_site_disorder_assembly
_atom_site_disorder_group
Fe1 Fe 0.43816(2) 0.09396(3) 0.31662(2) 0.03461(10) Uani 1 1 d . . . . .
Fe2 Fe 0.28985(2) 0.17386(3) 0.35269(2) 0.02898(9) Uani 1 1 d . . . . .
S1 S 0.37835(4) 0.05643(6) 0.42936(3) 0.03509(14) Uani 1 1 d . . . . .
S2 S 0.40624(4) 0.31378(6) 0.34043(3) 0.03888(15) Uani 1 1 d . . . . .
P1 P 0.19035(4) 0.28463(6) 0.42070(3) 0.03157(14) Uani 1 1 d . . . . .
O1 O 0.62517(12) 0.0545(2) 0.33748(12) 0.0740(6) Uani 1 1 d . . . . .
O2 O 0.38477(16) -0.1782(2) 0.27402(16) 0.0949(9) Uani 1 1 d . . . . .
O3 O 0.44544(18) 0.1700(3) 0.16077(11) 0.0883(8) Uani 1 1 d . . . . .
O4 O 0.18868(13) -0.07373(19) 0.34371(12) 0.0655(5) Uani 1 1 d . . . . .
O5 O 0.23554(15) 0.2630(3) 0.20651(10) 0.0838(7) Uani 1 1 d . . . . .
C1 C 0.55300(17) 0.0710(3) 0.33058(14) 0.0467(6) Uani 1 1 d . . . . .
C2 C 0.40779(17) -0.0733(3) 0.29155(16) 0.0542(7) Uani 1 1 d . . . . .
C3 C 0.44286(18) 0.1400(3) 0.22161(15) 0.0516(7) Uani 1 1 d . . . . .
C4 C 0.22737(15) 0.0250(3) 0.34688(13) 0.0404(6) Uani 1 1 d . . . . .
C5 C 0.25572(16) 0.2310(3) 0.26472(13) 0.0460(6) Uani 1 1 d . . . . .
C6 C 0.42621(17) 0.1603(3) 0.50225(13) 0.0496(6) Uani 1 1 d . . . . .
H6A H 0.3798 0.2060 0.5284 0.060 Uiso 1 1 calc R . . . .
H6B H 0.4545 0.1004 0.5373 0.060 Uiso 1 1 calc R . . . .
C7 C 0.48955(18) 0.2635(3) 0.47824(15) 0.0576(7) Uani 1 1 d . . . . .
H7A H 0.5369 0.2179 0.4532 0.069 Uiso 1 1 calc R . . . .
H7B H 0.5133 0.3072 0.5218 0.069 Uiso 1 1 calc R . . . .
C8 C 0.45398(17) 0.3711(3) 0.42763(15) 0.0515(7) Uani 1 1 d . . . . .
H8A H 0.5004 0.4338 0.4161 0.062 Uiso 1 1 calc R . . . .
H8B H 0.4102 0.4214 0.4546 0.062 Uiso 1 1 calc R . . . .
C9 C 0.2452(2) 0.5714(3) 0.34870(19) 0.0713(9) Uani 1 1 d . . . . .
H9A H 0.2349 0.4844 0.3265 0.107 Uiso 1 1 calc GR . . . .
H9B H 0.2990 0.6074 0.3308 0.107 Uiso 1 1 calc GR . . . .
H9C H 0.1989 0.6321 0.3360 0.107 Uiso 1 1 calc GR . . . .
C10 C 0.22727(14) 0.4369(2) 0.46970(14) 0.0407(6) Uani 1 1 d . . . . .
C11 C 0.24957(16) 0.5562(3) 0.43145(17) 0.0541(7) Uani 1 1 d . . . . .
C12 C 0.2779(2) 0.6663(3) 0.4736(3) 0.0761(11) Uani 1 1 d . . . . .
H12 H 0.2917 0.7470 0.4498 0.091 Uiso 1 1 calc R . . . .
C13 C 0.2859(2) 0.6588(4) 0.5486(3) 0.0879(13) Uani 1 1 d . . . . .
H13 H 0.3045 0.7344 0.5749 0.105 Uiso 1 1 calc R . . . .
C14 C 0.26700(19) 0.5411(4) 0.5858(2) 0.0745(10) Uani 1 1 d . . . . .
H14 H 0.2742 0.5356 0.6368 0.089 Uiso 1 1 calc R . . . .
C15 C 0.23715(16) 0.4310(3) 0.54613(15) 0.0522(7) Uani 1 1 d . . . . .
H15 H 0.2234 0.3513 0.5710 0.063 Uiso 1 1 calc R . . . .
C16 C 0.09313(15) 0.3427(2) 0.37106(13) 0.0397(6) Uani 1 1 d . . . . .
C17 C 0.04935(17) 0.4597(3) 0.39124(16) 0.0566(7) Uani 1 1 d . . . . .
H17 H 0.0724 0.5162 0.4275 0.068 Uiso 1 1 calc R . . . .
C18 C -0.02828(19) 0.4930(3) 0.35794(19) 0.0701(9) Uani 1 1 d . . . . .
H18 H -0.0570 0.5720 0.3715 0.084 Uiso 1 1 calc R . . . .
C19 C -0.06290(19) 0.4103(4) 0.30515(18) 0.0700(9) Uani 1 1 d . . . . .
H19 H -0.1156 0.4326 0.2834 0.084 Uiso 1 1 calc R . . . .
C20 C -0.02054(18) 0.2948(3) 0.28389(16) 0.0618(8) Uani 1 1 d . . . . .
H20 H -0.0441 0.2391 0.2475 0.074 Uiso 1 1 calc R . . . .
C21 C 0.05768(16) 0.2613(3) 0.31690(14) 0.0464(6) Uani 1 1 d . . . . .
H21 H 0.0866 0.1830 0.3023 0.056 Uiso 1 1 calc R . . . .
C22 C 0.13853(15) 0.1834(2) 0.49418(12) 0.0379(5) Uani 1 1 d . . . . .
C23 C 0.18226(19) 0.0808(3) 0.52900(15) 0.0591(7) Uani 1 1 d . . . . .
H23 H 0.2382 0.0596 0.5139 0.071 Uiso 1 1 calc R . . . .
C24 C 0.1452(2) 0.0082(4) 0.58600(18) 0.0765(10) Uani 1 1 d . . . . .
H24 H 0.1764 -0.0602 0.6094 0.092 Uiso 1 1 calc R . . . .
C25 C 0.0626(2) 0.0371(4) 0.60806(18) 0.0770(10) Uani 1 1 d . . . . .
H25 H 0.0375 -0.0113 0.6467 0.092 Uiso 1 1 calc R . . . .
C26 C 0.0173(2) 0.1365(4) 0.57353(19) 0.0754(10) Uani 1 1 d . . . . .
H26 H -0.0391 0.1554 0.5883 0.090 Uiso 1 1 calc R . . . .
C27 C 0.05411(18) 0.2098(3) 0.51657(16) 0.0578(7) Uani 1 1 d . . . . .
H27 H 0.0222 0.2773 0.4931 0.069 Uiso 1 1 calc R . . . .

loop_
_atom_site_aniso_label
_atom_site_aniso_U_11
_atom_site_aniso_U_22
_atom_site_aniso_U_33
_atom_site_aniso_U_23
_atom_site_aniso_U_13
_atom_site_aniso_U_12
Fe1 0.03541(18) 0.03453(19) 0.03391(18) -0.00173(14) 0.00673(14) 0.00130(14)
Fe2 0.03114(17) 0.03016(17) 0.02562(16) 0.00007(13) 0.00011(12) 0.00146(13)
S1 0.0345(3) 0.0379(3) 0.0328(3) 0.0069(2) -0.0003(2) 0.0010(2)
S2 0.0440(3) 0.0315(3) 0.0411(3) 0.0030(3) 0.0068(3) -0.0036(2)
P1 0.0318(3) 0.0319(3) 0.0311(3) -0.0014(2) 0.0028(2) -0.0006(2)
O1 0.0389(11) 0.0997(17) 0.0833(15) -0.0014(13) 0.0021(10) 0.0100(11)
O2 0.0914(17) 0.0555(14) 0.138(2) -0.0413(15) 0.0392(16) -0.0168(12)
O3 0.120(2) 0.110(2) 0.0355(12) 0.0066(12) 0.0117(12) 0.0121(15)
O4 0.0604(12) 0.0437(11) 0.0923(15) -0.0065(10) -0.0161(11) -0.0135(10)
O5 0.0932(17) 0.125(2) 0.0328(11) 0.0162(12) -0.0097(11) 0.0256(15)
C1 0.0474(16) 0.0494(16) 0.0432(14) -0.0005(12) 0.0088(12) 0.0017(12)
C2 0.0492(15) 0.0464(17) 0.0669(18) -0.0138(14) 0.0192(13) 0.0003(13)
C3 0.0566(16) 0.0550(16) 0.0431(16) -0.0051(13) 0.0078(13) 0.0045(13)
C4 0.0391(13) 0.0390(14) 0.0432(13) -0.0031(11) -0.0068(11) 0.0040(11)
C5 0.0479(14) 0.0553(16) 0.0348(14) 0.0005(12) 0.0031(11) 0.0089(12)
C6 0.0501(15) 0.0638(17) 0.0349(13) -0.0006(12) -0.0086(12) 0.0023(13)
C7 0.0498(16) 0.077(2) 0.0459(15) -0.0184(15) -0.0035(13) -0.0078(15)
C8 0.0476(15) 0.0456(15) 0.0612(17) -0.0163(13) 0.0002(13) -0.0121(12)
C9 0.078(2) 0.0409(16) 0.096(2) 0.0205(16) 0.0189(18) 0.0033(15)
C10 0.0320(12) 0.0374(13) 0.0528(15) -0.0093(11) 0.0063(11) -0.0007(10)
C11 0.0394(14) 0.0366(14) 0.086(2) -0.0061(14) 0.0099(14) 0.0027(11)
C12 0.0523(18) 0.0383(16) 0.138(4) -0.0192(19) 0.010(2) -0.0057(13)
C13 0.0506(19) 0.077(3) 0.136(4) -0.062(3) 0.006(2) -0.0145(17)
C14 0.0488(17) 0.097(3) 0.078(2) -0.047(2) 0.0001(15) -0.0113(17)
C15 0.0400(14) 0.0638(18) 0.0530(16) -0.0225(14) 0.0040(12) -0.0078(12)
C16 0.0345(12) 0.0433(14) 0.0414(13) 0.0024(11) 0.0021(10) 0.0055(10)
C17 0.0463(15) 0.0580(17) 0.0654(18) -0.0081(14) -0.0026(13) 0.0129(13)
C18 0.0556(18) 0.071(2) 0.084(2) 0.0005(18) -0.0004(17) 0.0243(16)
C19 0.0473(16) 0.099(3) 0.0642(19) 0.0102(19) -0.0098(15) 0.0214(17)
C20 0.0511(17) 0.087(2) 0.0475(16) -0.0008(15) -0.0109(13) -0.0010(16)
C21 0.0415(14) 0.0526(15) 0.0449(14) 0.0010(12) -0.0020(11) 0.0036(12)
C22 0.0417(13) 0.0394(13) 0.0326(12) -0.0062(10) 0.0071(10) -0.0106(10)
C23 0.0577(17) 0.0664(19) 0.0531(16) 0.0168(15) 0.0161(13) 0.0036(15)
C24 0.091(2) 0.074(2) 0.064(2) 0.0279(17) 0.0260(18) 0.0035(19)
C25 0.099(3) 0.071(2) 0.0612(19) 0.0061(17) 0.0348(19) -0.030(2)
C26 0.064(2) 0.086(2) 0.076(2) -0.001(2) 0.0348(18) -0.0176(18)
C27 0.0510(16) 0.0635(19) 0.0589(17) 0.0019(14) 0.0165(14) -0.0032(14)

loop_
_atom_type_symbol
_atom_type_description
_atom_type_scat_dispersion_real
_atom_type_scat_dispersion_imag
_atom_type_scat_source
C C 0.0033 0.0016 'International Tables Vol C Tables 4.2.6.8 and 6.1.1.4'
H H 0.0000 0.0000 'International Tables Vol C Tables 4.2.6.8 and 6.1.1.4'
Fe Fe 0.3463 0.8444 'International Tables Vol C Tables 4.2.6.8 and 6.1.1.4'
O O 0.0106 0.0060 'International Tables Vol C Tables 4.2.6.8 and 6.1.1.4'
P P 0.1023 0.0942 'International Tables Vol C Tables 4.2.6.8 and 6.1.1.4'
S S 0.1246 0.1234 'International Tables Vol C Tables 4.2.6.8 and 6.1.1.4'

loop_
_geom_angle_atom_site_label_1
_geom_angle_atom_site_label_2
_geom_angle_atom_site_label_3
_geom_angle
_geom_angle_site_symmetry_1
_geom_angle_site_symmetry_3
S1 Fe1 Fe2 56.319(17) . .
S2 Fe1 Fe2 56.704(18) . .
S2 Fe1 S1 84.07(2) . .
C1 Fe1 Fe2 154.14(8) . .
C1 Fe1 S1 104.75(8) . .
C1 Fe1 S2 107.89(9) . .
C2 Fe1 Fe2 96.73(8) . .
C2 Fe1 S1 88.28(9) . .
C2 Fe1 S2 151.80(9) . .
C2 Fe1 C1 100.31(12) . .
C2 Fe1 C3 90.09(13) . .
C3 Fe1 Fe2 102.05(9) . .
C3 Fe1 S1 157.88(9) . .
C3 Fe1 S2 87.04(9) . .
C3 Fe1 C1 97.25(12) . .
S1 Fe2 Fe1 56.467(17) . .
S1 Fe2 S2 83.88(2) . .
S2 Fe2 Fe1 56.234(18) . .
P1 Fe2 Fe1 156.62(2) . .
P1 Fe2 S1 109.02(2) . .
P1 Fe2 S2 107.35(2) . .
C4 Fe2 Fe1 102.90(8) . .
C4 Fe2 S1 86.60(8) . .
C4 Fe2 S2 158.84(8) . .
C4 Fe2 P1 93.60(8) . .
C4 Fe2 C5 92.80(12) . .
C5 Fe2 Fe1 97.94(8) . .
C5 Fe2 S1 153.29(8) . .
C5 Fe2 S2 87.39(9) . .
C5 Fe2 P1 97.67(8) . .
Fe2 S1 Fe1 67.214(19) . .
C6 S1 Fe1 113.08(9) . .
C6 S1 Fe2 113.51(9) . .
Fe1 S2 Fe2 67.062(19) . .
C8 S2 Fe1 111.84(9) . .
C8 S2 Fe2 114.91(9) . .
C10 P1 Fe2 116.67(7) . .
C10 P1 C16 103.52(11) . .
C10 P1 C22 103.32(11) . .
C16 P1 Fe2 116.22(8) . .
C16 P1 C22 99.52(11) . .
C22 P1 Fe2 115.29(8) . .
O1 C1 Fe1 178.0(2) . .
O2 C2 Fe1 176.7(3) . .
O3 C3 Fe1 179.5(3) . .
O4 C4 Fe2 178.1(2) . .
O5 C5 Fe2 177.0(2) . .
S1 C6 H6A 108.2 . .
S1 C6 H6B 108.2 . .
H6A C6 H6B 107.4 . .
C7 C6 S1 116.27(18) . .
C7 C6 H6A 108.2 . .
C7 C6 H6B 108.2 . .
C6 C7 H7A 108.5 . .
C6 C7 H7B 108.5 . .
C6 C7 C8 115.0(2) . .
H7A C7 H7B 107.5 . .
C8 C7 H7A 108.5 . .
C8 C7 H7B 108.5 . .
S2 C8 H8A 108.1 . .
S2 C8 H8B 108.1 . .
C7 C8 S2 116.90(18) . .
C7 C8 H8A 108.1 . .
C7 C8 H8B 108.1 . .
H8A C8 H8B 107.3 . .
H9A C9 H9B 109.5 . .
H9A C9 H9C 109.5 . .
H9B C9 H9C 109.5 . .
C11 C9 H9A 109.5 . .
C11 C9 H9B 109.5 . .
C11 C9 H9C 109.5 . .
C11 C10 P1 121.6(2) . .
C15 C10 P1 118.6(2) . .
C15 C10 C11 119.8(2) . .
C10 C11 C9 124.1(2) . .
C12 C11 C9 118.6(3) . .
C12 C11 C10 117.3(3) . .
C11 C12 H12 119.0 . .
C13 C12 C11 121.9(3) . .
C13 C12 H12 119.0 . .
C12 C13 H13 119.6 . .
C12 C13 C14 120.9(3) . .
C14 C13 H13 119.6 . .
C13 C14 H14 120.6 . .
C13 C14 C15 118.8(3) . .
C15 C14 H14 120.6 . .
C10 C15 H15 119.4 . .
C14 C15 C10 121.3(3) . .
C14 C15 H15 119.4 . .
C17 C16 P1 121.9(2) . .
C21 C16 P1 119.21(18) . .
C21 C16 C17 118.6(2) . .
C16 C17 H17 119.8 . .
C18 C17 C16 120.4(3) . .
C18 C17 H17 119.8 . .
C17 C18 H18 119.9 . .
C19 C18 C17 120.2(3) . .
C19 C18 H18 119.9 . .
C18 C19 H19 119.8 . .
C18 C19 C20 120.4(3) . .
C20 C19 H19 119.8 . .
C19 C20 H20 120.2 . .
C19 C20 C21 119.6(3) . .
C21 C20 H20 120.2 . .
C16 C21 C20 120.8(3) . .
C16 C21 H21 119.6 . .
C20 C21 H21 119.6 . .
C23 C22 P1 121.11(19) . .
C23 C22 C27 117.8(2) . .
C27 C22 P1 121.1(2) . .
C22 C23 H23 119.3 . .
C22 C23 C24 121.5(3) . .
C24 C23 H23 119.3 . .
C23 C24 H24 120.1 . .
C25 C24 C23 119.8(3) . .
C25 C24 H24 120.1 . .
C24 C25 H25 120.1 . .
C26 C25 C24 119.8(3) . .
C26 C25 H25 120.1 . .
C25 C26 H26 119.7 . .
C25 C26 C27 120.6(3) . .
C27 C26 H26 119.7 . .
C22 C27 H27 119.8 . .
C26 C27 C22 120.4(3) . .
C26 C27 H27 119.8 . .

loop_
_geom_bond_atom_site_label_1
_geom_bond_atom_site_label_2
_geom_bond_distance
_geom_bond_site_symmetry_2
Fe1 Fe2 2.5085(4) .
Fe1 S1 2.2680(6) .
Fe1 S2 2.2644(7) .
Fe1 C1 1.805(3) .
Fe1 C2 1.773(3) .
Fe1 C3 1.778(3) .
Fe2 S1 2.2641(6) .
Fe2 S2 2.2767(7) .
Fe2 P1 2.2512(6) .
Fe2 C4 1.760(3) .
Fe2 C5 1.767(2) .
S1 C6 1.825(3) .
S2 C8 1.829(3) .
P1 C10 1.834(2) .
P1 C16 1.840(2) .
P1 C22 1.844(2) .
O1 C1 1.133(3) .
O2 C2 1.139(3) .
O3 C3 1.140(3) .
O4 C4 1.144(3) .
O5 C5 1.142(3) .
C6 H6A 0.9700 .
C6 H6B 0.9700 .
C6 C7 1.477(4) .
C7 H7A 0.9700 .
C7 H7B 0.9700 .
C7 C8 1.505(4) .
C8 H8A 0.9700 .
C8 H8B 0.9700 .
C9 H9A 0.9600 .
C9 H9B 0.9600 .
C9 H9C 0.9600 .
C9 C11 1.504(4) .
C10 C11 1.407(4) .
C10 C15 1.391(4) .
C11 C12 1.396(4) .
C12 H12 0.9300 .
C12 C13 1.364(5) .
C13 H13 0.9300 .
C13 C14 1.373(5) .
C14 H14 0.9300 .
C14 C15 1.380(4) .
C15 H15 0.9300 .
C16 C17 1.386(4) .
C16 C21 1.379(3) .
C17 H17 0.9300 .
C17 C18 1.380(4) .
C18 H18 0.9300 .
C18 C19 1.363(4) .
C19 H19 0.9300 .
C19 C20 1.369(4) .
C20 H20 0.9300 .
C20 C21 1.387(4) .
C21 H21 0.9300 .
C22 C23 1.370(4) .
C22 C27 1.390(4) .
C23 H23 0.9300 .
C23 C24 1.379(4) .
C24 H24 0.9300 .
C24 C25 1.368(5) .
C25 H25 0.9300 .
C25 C26 1.355(5) .
C26 H26 0.9300 .
C26 C27 1.381(4) .
C27 H27 0.9300 .

loop_
_geom_torsion_atom_site_label_1
_geom_torsion_atom_site_label_2
_geom_torsion_atom_site_label_3
_geom_torsion_atom_site_label_4
_geom_torsion
_geom_torsion_site_symmetry_1
_geom_torsion_site_symmetry_2
_geom_torsion_site_symmetry_3
_geom_torsion_site_symmetry_4
Fe1 S1 C6 C7 6.2(2) . . . .
Fe1 S2 C8 C7 -12.7(2) . . . .
Fe2 S1 C6 C7 -67.9(2) . . . .
Fe2 S2 C8 C7 61.2(2) . . . .
Fe2 P1 C10 C11 69.7(2) . . . .
Fe2 P1 C10 C15 -107.24(18) . . . .
Fe2 P1 C16 C17 -148.20(19) . . . .
Fe2 P1 C16 C21 38.2(2) . . . .
Fe2 P1 C22 C23 30.8(2) . . . .
Fe2 P1 C22 C27 -149.91(19) . . . .
S1 C6 C7 C8 62.3(3) . . . .
P1 C10 C11 C9 0.3(4) . . . .
P1 C10 C11 C12 -179.28(19) . . . .
P1 C10 C15 C14 178.2(2) . . . .
P1 C16 C17 C18 -173.2(2) . . . .
P1 C16 C21 C20 173.1(2) . . . .
P1 C22 C23 C24 177.4(3) . . . .
P1 C22 C27 C26 -177.6(2) . . . .
C6 C7 C8 S2 -58.9(3) . . . .
C9 C11 C12 C13 -178.1(3) . . . .
C10 P1 C16 C17 -18.9(2) . . . .
C10 P1 C16 C21 167.5(2) . . . .
C10 P1 C22 C23 -97.7(2) . . . .
C10 P1 C22 C27 81.6(2) . . . .
C10 C11 C12 C13 1.5(4) . . . .
C11 C10 C15 C14 1.2(4) . . . .
C11 C12 C13 C14 0.6(5) . . . .
C12 C13 C14 C15 -1.9(5) . . . .
C13 C14 C15 C10 0.9(4) . . . .
C15 C10 C11 C9 177.2(2) . . . .
C15 C10 C11 C12 -2.4(4) . . . .
C16 P1 C10 C11 -59.3(2) . . . .
C16 P1 C10 C15 123.76(19) . . . .
C16 P1 C22 C23 155.9(2) . . . .
C16 P1 C22 C27 -24.8(2) . . . .
C16 C17 C18 C19 0.4(5) . . . .
C17 C16 C21 C20 -0.7(4) . . . .
C17 C18 C19 C20 -0.9(5) . . . .
C18 C19 C20 C21 0.6(5) . . . .
C19 C20 C21 C16 0.2(4) . . . .
C21 C16 C17 C18 0.4(4) . . . .
C22 P1 C10 C11 -162.7(2) . . . .
C22 P1 C10 C15 20.4(2) . . . .
C22 P1 C16 C17 87.4(2) . . . .
C22 P1 C16 C21 -86.2(2) . . . .
C22 C23 C24 C25 0.9(5) . . . .
C23 C22 C27 C26 1.7(4) . . . .
C23 C24 C25 C26 0.4(5) . . . .
C24 C25 C26 C27 -0.6(5) . . . .
C25 C26 C27 C22 -0.5(5) . . . .
C27 C22 C23 C24 -1.9(4) . . . .
